data_7015407
loop_
_publ_author_name
'Fischer, Christian'
'Kohrt, Christina'
'Drexler, Hans-Joachim'
'Baumann, Wolfgang'
'Heller, Detlef'

_publ_section_title
;
 Trinuclear rhodium hydride complexes.
;
_journal_issue 16
_journal_name_full 'Dalton transactions (Cambridge, England : 2003)'
_journal_page_first 4162
_journal_page_last 4166
_journal_paper_doi 10.1039/c0dt01564d
_journal_volume 40
_journal_year 2011
_chemical_absolute_configuration ad
_chemical_formula_sum 'C37.5 H95 B2 F8 O0.5 P6 Rh3'
_chemical_formula_weight 1222.31
_chemical_name_systematic
;
?
;
_space_group_IT_number 4
_symmetry_cell_setting monoclinic
_symmetry_Int_Tables_number 4
_symmetry_space_group_name_Hall 'P 2yb'
_symmetry_space_group_name_H-M 'P 1 21 1'
_atom_sites_solution_hydrogens geom
_atom_sites_solution_primary direct
_atom_sites_solution_secondary difmap
_audit_creation_method SHELXL-97
_cell_angle_alpha 90.00
_cell_angle_beta 100.37(3)
_cell_angle_gamma 90.00
_cell_formula_units_Z 2
_cell_length_a 11.215(2)
_cell_length_b 12.336(3)
_cell_length_c 21.365(4)
_cell_measurement_reflns_used 35166
_cell_measurement_temperature 200(2)
_cell_measurement_theta_max 25.40
_cell_measurement_theta_min 1.85
_cell_volume 2907.5(11)
_computing_cell_refinement X-AREA
_computing_data_collection 'X-AREA (Stoe & Cie, 2005)'
_computing_data_reduction 'X-RED (Stoe & Cie, 2005)'
_computing_molecular_graphics 'SHELXTL (Sheldrick, 2008)'
_computing_publication_material 'SHELXTL (Sheldrick, 2008)'
_computing_structure_refinement 'SHELXL-97 (Sheldrick, 2008)'
_computing_structure_solution 'SHELXS-97 (Sheldrick, 2008)'
_diffrn_ambient_temperature 200
_diffrn_detector 'image plate (34 cm diameter)'
_diffrn_detector_area_resol_mean 6.67
_diffrn_detector_type STOE
_diffrn_measured_fraction_theta_full 0.995
_diffrn_measured_fraction_theta_max 0.995
_diffrn_measurement_details ' 360 frames, detector distance = 135 mm'
_diffrn_measurement_device '2-circle goniometer'
_diffrn_measurement_device_type 'STOE IPDS 2'
_diffrn_measurement_method 'rotation method'
_diffrn_radiation_collimation '0.5 mm diameter, monocapillary'
_diffrn_radiation_monochromator 'plane graphite'
_diffrn_radiation_polarisn_norm 0
_diffrn_radiation_type 'Mo K\a'
_diffrn_radiation_wavelength 0.71073
_diffrn_reflns_av_R_equivalents 0.0498
_diffrn_reflns_av_sigmaI/netI 0.0828
_diffrn_reflns_limit_h_max 12
_diffrn_reflns_limit_h_min -13
_diffrn_reflns_limit_k_max 14
_diffrn_reflns_limit_k_min -14
_diffrn_reflns_limit_l_max 25
_diffrn_reflns_limit_l_min -25
_diffrn_reflns_number 33342
_diffrn_reflns_theta_full 25.11
_diffrn_reflns_theta_max 25.11
_diffrn_reflns_theta_min 1.85
_diffrn_source 'sealed X-ray tube, 12 x 0.4 mm long-fine focus'
_diffrn_source_current 30
_diffrn_source_power 1.50
_diffrn_source_voltage 50
_exptl_absorpt_coefficient_mu 1.057
_exptl_absorpt_correction_type none
_exptl_crystal_colour 'pale yellow'
_exptl_crystal_density_diffrn 1.396
_exptl_crystal_density_method 'not measured'
_exptl_crystal_description 'part of rod'
_exptl_crystal_F_000 1262
_exptl_crystal_size_max 0.4
_exptl_crystal_size_mid 0.2
_exptl_crystal_size_min 0.2
_refine_diff_density_max 0.852
_refine_diff_density_min -0.572
_refine_diff_density_rms 0.093
_refine_ls_abs_structure_details 'Flack H D (1983), Acta Cryst. A39, 876-881'
_refine_ls_abs_structure_Flack -0.01(4)
_refine_ls_extinction_method none
_refine_ls_goodness_of_fit_ref 0.903
_refine_ls_hydrogen_treatment constr
_refine_ls_matrix_type full
_refine_ls_number_parameters 524
_refine_ls_number_reflns 10001
_refine_ls_number_restraints 44
_refine_ls_restrained_S_all 0.905
_refine_ls_R_factor_all 0.0646
_refine_ls_R_factor_gt 0.0473
_refine_ls_shift/su_max 0.001
_refine_ls_shift/su_mean 0.000
_refine_ls_structure_factor_coef Fsqd
_refine_ls_weighting_details 'calc w=1/[\s^2^(Fo^2^)+(0.0552P)^2^+0.0000P] where P=(Fo^2^+2Fc^2^)/3'
_refine_ls_weighting_scheme calc
_refine_ls_wR_factor_gt 0.1014
_refine_ls_wR_factor_ref 0.1054
_reflns_number_gt 7296
_reflns_number_total 10001
_reflns_threshold_expression >2sigma(I)
_cod_data_source_file c0dt01564d.txt
_cod_data_source_block ks1068_BISP_Hydridcluster_(fehlgeordnet)
_cod_original_cell_volume 2907.5(10)
_cod_original_sg_symbol_H-M 'P 21'
_cod_original_formula_sum 'C37.50 H95 B2 F8 O0.50 P6 Rh3'
_cod_database_code 7015407

loop_
_symmetry_equiv_pos_as_xyz
'x, y, z'
'-x, y+1/2, -z'

loop_
_atom_site_label
_atom_site_type_symbol
_atom_site_fract_x
_atom_site_fract_y
_atom_site_fract_z
_atom_site_U_iso_or_equiv
_atom_site_adp_type
_atom_site_occupancy
_atom_site_symmetry_multiplicity
_atom_site_calc_flag
_atom_site_refinement_flags
_atom_site_disorder_assembly
_atom_site_disorder_group
Rh1 Rh 0.08807(6) 0.08518(5) 0.82984(3) 0.03651(18) Uani 0.89 1 d P A 1
Rh2 Rh 0.08428(6) 0.27368(5) 0.75903(3) 0.03658(18) Uani 0.89 1 d P A 1
Rh3 Rh 0.09332(6) 0.07298(6) 0.69986(3) 0.03454(17) Uani 0.89 1 d P A 1
P1 P -0.0109(2) -0.07335(19) 0.84724(10) 0.0440(6) Uani 0.89 1 d P A 1
P2 P 0.2052(2) 0.0476(2) 0.92365(10) 0.0477(6) Uani 0.89 1 d P A 1
P3 P -0.0209(2) 0.3816(2) 0.81764(12) 0.0525(7) Uani 0.89 1 d PD A 1
P4 P 0.1881(2) 0.42407(19) 0.74626(12) 0.0496(6) Uani 0.89 1 d PD A 1
P5 P -0.0003(2) 0.1160(2) 0.59673(10) 0.0454(6) Uani 0.89 1 d P A 1
P6 P 0.2120(2) -0.0340(2) 0.65474(10) 0.0430(6) Uani 0.89 1 d P A 1
C1 C 0.0127(9) -0.0873(9) 0.9339(4) 0.060(3) Uani 0.89 1 d P A 1
H1A H -0.0323 -0.0320 0.9520 0.072 Uiso 0.89 1 calc PR A 1
H1B H -0.0149 -0.1578 0.9454 0.072 Uiso 0.89 1 calc PR A 1
C2 C 0.1519(9) -0.0744(9) 0.9595(4) 0.062(3) Uani 0.89 1 d P A 1
H2A H 0.1951 -0.1376 0.9483 0.074 Uiso 0.89 1 calc PR A 1
H2B H 0.1669 -0.0676 1.0055 0.074 Uiso 0.89 1 calc PR A 1
C3 C 0.0551(9) -0.1931(7) 0.8173(5) 0.056(2) Uani 0.89 1 d P A 1
H3A H 0.0104 -0.2562 0.8257 0.083 Uiso 0.89 1 calc PR A 1
H3B H 0.1380 -0.2002 0.8381 0.083 Uiso 0.89 1 calc PR A 1
H3C H 0.0516 -0.1860 0.7722 0.083 Uiso 0.89 1 calc PR A 1
C4 C -0.182(2) -0.0991(15) 0.8157(9) 0.045(8) Uiso 0.47(3) 1 d PD A 3
C5 C -0.2154(18) -0.0646(19) 0.7467(7) 0.047(5) Uiso 0.47(3) 1 d PD A 3
H5A H -0.1688 -0.1055 0.7214 0.071 Uiso 0.47(3) 1 calc PR A 3
H5B H -0.1987 0.0113 0.7431 0.071 Uiso 0.47(3) 1 calc PR A 3
H5C H -0.3002 -0.0776 0.7319 0.071 Uiso 0.47(3) 1 calc PR A 3
C6 C -0.2109(16) -0.2175(14) 0.8260(10) 0.054(6) Uiso 0.47(3) 1 d PD A 3
H6A H -0.1699 -0.2625 0.7999 0.081 Uiso 0.47(3) 1 calc PR A 3
H6B H -0.2968 -0.2286 0.8146 0.081 Uiso 0.47(3) 1 calc PR A 3
H6C H -0.1844 -0.2361 0.8699 0.081 Uiso 0.47(3) 1 calc PR A 3
C7 C -0.245(2) -0.039(2) 0.8625(12) 0.082(8) Uiso 0.47(3) 1 d PD A 3
H7A H -0.2127 -0.0625 0.9050 0.123 Uiso 0.47(3) 1 calc PR A 3
H7B H -0.3301 -0.0530 0.8529 0.123 Uiso 0.47(3) 1 calc PR A 3
H7C H -0.2309 0.0378 0.8592 0.123 Uiso 0.47(3) 1 calc PR A 3
C4' C -0.169(3) -0.0889(17) 0.8270(11) 0.055(10) Uiso 0.42(3) 1 d PD A 4
C5' C -0.201(2) -0.111(3) 0.7555(11) 0.062(7) Uiso 0.42(3) 1 d PD A 4
H5'1 H -0.1807 -0.0491 0.7325 0.093 Uiso 0.42(3) 1 calc PR A 4
H5'2 H -0.2863 -0.1255 0.7441 0.093 Uiso 0.42(3) 1 calc PR A 4
H5'3 H -0.1563 -0.1730 0.7451 0.093 Uiso 0.42(3) 1 calc PR A 4
C6' C -0.217(2) -0.1872(18) 0.8621(13) 0.067(8) Uiso 0.42(3) 1 d PD A 4
H6'1 H -0.1789 -0.2528 0.8519 0.100 Uiso 0.42(3) 1 calc PR A 4
H6'2 H -0.3034 -0.1933 0.8485 0.100 Uiso 0.42(3) 1 calc PR A 4
H6'3 H -0.1994 -0.1754 0.9072 0.100 Uiso 0.42(3) 1 calc PR A 4
C7' C -0.244(2) 0.005(2) 0.8437(12) 0.057(7) Uiso 0.42(3) 1 d PD A 4
H7'1 H -0.2316 0.0672 0.8185 0.086 Uiso 0.42(3) 1 calc PR A 4
H7'2 H -0.2204 0.0225 0.8880 0.086 Uiso 0.42(3) 1 calc PR A 4
H7'3 H -0.3284 -0.0145 0.8351 0.086 Uiso 0.42(3) 1 calc PR A 4
C8 C 0.2021(9) 0.1529(9) 0.9827(4) 0.068(3) Uani 0.89 1 d P A 1
H8A H 0.2536 0.1324 1.0219 0.103 Uiso 0.89 1 calc PR A 1
H8B H 0.1206 0.1621 0.9899 0.103 Uiso 0.89 1 calc PR A 1
H8C H 0.2305 0.2198 0.9677 0.103 Uiso 0.89 1 calc PR A 1
C9 C 0.3676(9) 0.0206(9) 0.9260(5) 0.060(3) Uani 0.89 1 d P A 1
C10 C 0.3788(9) -0.0727(9) 0.8810(5) 0.071(3) Uani 0.89 1 d P A 1
H10A H 0.4629 -0.0878 0.8815 0.106 Uiso 0.89 1 calc PR A 1
H10B H 0.3403 -0.0532 0.8386 0.106 Uiso 0.89 1 calc PR A 1
H10C H 0.3403 -0.1359 0.8943 0.106 Uiso 0.89 1 calc PR A 1
C11 C 0.4320(11) -0.0148(12) 0.9929(5) 0.093(4) Uani 0.89 1 d P A 1
H11A H 0.5158 -0.0293 0.9921 0.139 Uiso 0.89 1 calc PR A 1
H11B H 0.3942 -0.0792 1.0054 0.139 Uiso 0.89 1 calc PR A 1
H11C H 0.4261 0.0421 1.0229 0.139 Uiso 0.89 1 calc PR A 1
C12 C 0.4288(9) 0.1200(9) 0.9038(5) 0.073(3) Uani 0.89 1 d P A 1
H12A H 0.5129 0.1046 0.9043 0.109 Uiso 0.89 1 calc PR A 1
H12B H 0.4220 0.1798 0.9316 0.109 Uiso 0.89 1 calc PR A 1
H12C H 0.3903 0.1384 0.8612 0.109 Uiso 0.89 1 calc PR A 1
C13 C 0.0400(19) 0.5148(9) 0.8226(9) 0.040(6) Uiso 0.43(3) 1 d PD A 3
H13A H -0.0241 0.5668 0.8246 0.048 Uiso 0.43(3) 1 calc PR A 3
H13B H 0.1001 0.5218 0.8612 0.048 Uiso 0.43(3) 1 calc PR A 3
C14 C 0.100(2) 0.5399(11) 0.7640(11) 0.041(7) Uiso 0.43(3) 1 d PD A 3
H14A H 0.1517 0.6029 0.7727 0.050 Uiso 0.43(3) 1 calc PR A 3
H14B H 0.0372 0.5561 0.7275 0.050 Uiso 0.43(3) 1 calc PR A 3
C13' C -0.004(2) 0.5184(9) 0.7887(12) 0.057(7) Uiso 0.46(3) 1 d PD A 4
H13C H -0.0602 0.5284 0.7490 0.068 Uiso 0.46(3) 1 calc PR A 4
H13D H -0.0251 0.5698 0.8192 0.068 Uiso 0.46(3) 1 calc PR A 4
C14' C 0.127(3) 0.5439(10) 0.7775(15) 0.095(14) Uiso 0.46(3) 1 d PD A 4
H14C H 0.1779 0.5651 0.8172 0.113 Uiso 0.46(3) 1 calc PR A 4
H14D H 0.1249 0.6033 0.7476 0.113 Uiso 0.46(3) 1 calc PR A 4
C15 C 0.0123(12) 0.3692(11) 0.9047(5) 0.104(5) Uani 0.89 1 d P A 1
H15A H -0.0375 0.4190 0.9231 0.156 Uiso 0.89 1 calc PR A 1
H15B H 0.0962 0.3856 0.9200 0.156 Uiso 0.89 1 calc PR A 1
H15C H -0.0045 0.2965 0.9167 0.156 Uiso 0.89 1 calc PR A 1
C16 C -0.1825(10) 0.362(2) 0.8087(13) 0.131(18) Uiso 0.42(3) 1 d PD A 3
C17 C -0.244(3) 0.368(3) 0.7405(12) 0.108(12) Uiso 0.42(3) 1 d PD A 3
H17A H -0.1987 0.3265 0.7148 0.163 Uiso 0.42(3) 1 calc PR A 3
H17B H -0.2473 0.4424 0.7268 0.163 Uiso 0.42(3) 1 calc PR A 3
H17C H -0.3244 0.3397 0.7363 0.163 Uiso 0.42(3) 1 calc PR A 3
C18 C -0.216(4) 0.246(2) 0.8317(19) 0.130(14) Uiso 0.42(3) 1 d PD A 3
H18A H -0.1843 0.1914 0.8073 0.196 Uiso 0.42(3) 1 calc PR A 3
H18B H -0.3027 0.2391 0.8259 0.196 Uiso 0.42(3) 1 calc PR A 3
H18C H -0.1820 0.2372 0.8759 0.196 Uiso 0.42(3) 1 calc PR A 3
C19 C -0.246(3) 0.439(2) 0.8473(11) 0.059(7) Uiso 0.42(3) 1 d PD A 3
H19A H -0.2029 0.4409 0.8904 0.088 Uiso 0.42(3) 1 calc PR A 3
H19B H -0.3274 0.4144 0.8467 0.088 Uiso 0.42(3) 1 calc PR A 3
H19C H -0.2476 0.5103 0.8292 0.088 Uiso 0.42(3) 1 calc PR A 3
C16' C -0.1866(7) 0.3853(12) 0.7993(6) 0.022(4) Uiso 0.47(3) 1 d PD A 4
C17' C -0.216(2) 0.425(2) 0.7328(7) 0.063(7) Uiso 0.47(3) 1 d PD A 4
H17D H -0.1833 0.3755 0.7054 0.095 Uiso 0.47(3) 1 calc PR A 4
H17E H -0.1805 0.4953 0.7301 0.095 Uiso 0.47(3) 1 calc PR A 4
H17F H -0.3020 0.4295 0.7197 0.095 Uiso 0.47(3) 1 calc PR A 4
C18' C -0.2357(17) 0.2682(13) 0.7959(10) 0.055(6) Uiso 0.47(3) 1 d PD A 4
H18D H -0.2192 0.2362 0.8375 0.083 Uiso 0.47(3) 1 calc PR A 4
H18E H -0.1968 0.2264 0.7674 0.083 Uiso 0.47(3) 1 calc PR A 4
H18F H -0.3216 0.2690 0.7806 0.083 Uiso 0.47(3) 1 calc PR A 4
C19' C -0.242(3) 0.474(2) 0.8343(14) 0.092(9) Uiso 0.47(3) 1 d PD A 4
H19D H -0.2280 0.4589 0.8791 0.138 Uiso 0.47(3) 1 calc PR A 4
H19E H -0.3281 0.4778 0.8187 0.138 Uiso 0.47(3) 1 calc PR A 4
H19F H -0.2061 0.5428 0.8272 0.138 Uiso 0.47(3) 1 calc PR A 4
C20 C 0.2033(10) 0.4555(9) 0.6653(5) 0.077(3) Uani 0.89 1 d P A 1
H20A H 0.2488 0.5213 0.6648 0.115 Uiso 0.89 1 calc PR A 1
H20B H 0.1244 0.4645 0.6397 0.115 Uiso 0.89 1 calc PR A 1
H20C H 0.2449 0.3973 0.6485 0.115 Uiso 0.89 1 calc PR A 1
C21 C 0.3451(10) 0.4341(8) 0.7899(7) 0.077(3) Uani 0.89 1 d P A 1
C22 C 0.4044(11) 0.5423(10) 0.7795(9) 0.124(6) Uani 0.89 1 d P A 1
H22A H 0.4853 0.5437 0.8037 0.186 Uiso 0.89 1 calc PR A 1
H22B H 0.3581 0.6002 0.7933 0.186 Uiso 0.89 1 calc PR A 1
H22C H 0.4072 0.5510 0.7352 0.186 Uiso 0.89 1 calc PR A 1
C23 C 0.4188(11) 0.3395(10) 0.7659(7) 0.096(5) Uani 0.89 1 d P A 1
H23A H 0.5010 0.3414 0.7883 0.144 Uiso 0.89 1 calc PR A 1
H23B H 0.4178 0.3479 0.7211 0.144 Uiso 0.89 1 calc PR A 1
H23C H 0.3827 0.2713 0.7735 0.144 Uiso 0.89 1 calc PR A 1
C24 C 0.3440(11) 0.4058(10) 0.8614(6) 0.095(4) Uani 0.89 1 d P A 1
H24A H 0.4249 0.4101 0.8853 0.142 Uiso 0.89 1 calc PR A 1
H24B H 0.3133 0.3337 0.8642 0.142 Uiso 0.89 1 calc PR A 1
H24C H 0.2930 0.4563 0.8784 0.142 Uiso 0.89 1 calc PR A 1
C25 C 0.0732(9) 0.0355(7) 0.5431(4) 0.051(2) Uani 0.89 1 d P A 1
H25A H 0.0120 0.0110 0.5080 0.061 Uiso 0.89 1 calc PR A 1
H25B H 0.1291 0.0817 0.5256 0.061 Uiso 0.89 1 calc PR A 1
C26 C 0.1426(9) -0.0631(8) 0.5739(4) 0.052(2) Uani 0.89 1 d P A 1
H26A H 0.2047 -0.0833 0.5498 0.062 Uiso 0.89 1 calc PR A 1
H26B H 0.0874 -0.1238 0.5732 0.062 Uiso 0.89 1 calc PR A 1
C27 C 0.0142(11) 0.2549(9) 0.5677(4) 0.075(3) Uani 0.89 1 d P A 1
H27A H -0.0290 0.2609 0.5248 0.112 Uiso 0.89 1 calc PR A 1
H27B H 0.0982 0.2714 0.5690 0.112 Uiso 0.89 1 calc PR A 1
H27C H -0.0192 0.3050 0.5944 0.112 Uiso 0.89 1 calc PR A 1
C28 C -0.1659(8) 0.0860(10) 0.5745(4) 0.064(3) Uani 0.89 1 d P A 1
C29 C -0.2304(10) 0.1462(10) 0.6217(6) 0.080(3) Uani 0.89 1 d P A 1
H29A H -0.3158 0.1314 0.6119 0.120 Uiso 0.89 1 calc PR A 1
H29B H -0.2171 0.2227 0.6186 0.120 Uiso 0.89 1 calc PR A 1
H29C H -0.1987 0.1222 0.6642 0.120 Uiso 0.89 1 calc PR A 1
C30 C -0.2131(10) 0.1264(10) 0.5049(6) 0.091(4) Uani 0.89 1 d P A 1
H30A H -0.2979 0.1104 0.4930 0.137 Uiso 0.89 1 calc PR A 1
H30B H -0.1693 0.0903 0.4762 0.137 Uiso 0.89 1 calc PR A 1
H30C H -0.2008 0.2032 0.5027 0.137 Uiso 0.89 1 calc PR A 1
C31 C -0.1848(10) -0.0338(9) 0.5785(5) 0.076(3) Uani 0.89 1 d P A 1
H31A H -0.2698 -0.0498 0.5673 0.114 Uiso 0.89 1 calc PR A 1
H31B H -0.1549 -0.0582 0.6211 0.114 Uiso 0.89 1 calc PR A 1
H31C H -0.1420 -0.0703 0.5496 0.114 Uiso 0.89 1 calc PR A 1
C32 C 0.2374(9) -0.1676(7) 0.6888(4) 0.060(3) Uani 0.89 1 d P A 1
H32A H 0.2899 -0.2075 0.6663 0.090 Uiso 0.89 1 calc PR A 1
H32B H 0.1614 -0.2049 0.6854 0.090 Uiso 0.89 1 calc PR A 1
H32C H 0.2745 -0.1616 0.7328 0.090 Uiso 0.89 1 calc PR A 1
C33 C 0.3668(9) 0.0181(9) 0.6542(4) 0.061(3) Uani 0.89 1 d P A 1
C34 C 0.4446(11) -0.0607(11) 0.6244(5) 0.088(4) Uani 0.89 1 d P A 1
H34A H 0.5230 -0.0293 0.6248 0.132 Uiso 0.89 1 calc PR A 1
H34B H 0.4065 -0.0754 0.5813 0.132 Uiso 0.89 1 calc PR A 1
H34C H 0.4533 -0.1270 0.6483 0.132 Uiso 0.89 1 calc PR A 1
C35 C 0.4316(8) 0.0396(10) 0.7220(5) 0.066(3) Uani 0.89 1 d P A 1
H35A H 0.5111 0.0678 0.7213 0.099 Uiso 0.89 1 calc PR A 1
H35B H 0.4383 -0.0268 0.7459 0.099 Uiso 0.89 1 calc PR A 1
H35C H 0.3863 0.0915 0.7417 0.099 Uiso 0.89 1 calc PR A 1
C36 C 0.3549(3) 0.1215(4) 0.61723(15) 0.080(4) Uani 0.89 1 d P A 1
H36A H 0.4340 0.1504 0.6163 0.120 Uiso 0.89 1 calc PR A 1
H36B H 0.3091 0.1728 0.6370 0.120 Uiso 0.89 1 calc PR A 1
H36C H 0.3139 0.1077 0.5745 0.120 Uiso 0.89 1 calc PR A 1
Rh11 Rh 0.0906(3) 0.1629(4) 0.83107(15) 0.0450(15) Uani 0.11 1 d PR A 2
Rh12 Rh 0.0865(3) 0.3512(4) 0.76027(15) 0.0505(15) Uani 0.11 1 d PR A 2
Rh13 Rh 0.0958(3) 0.1505(4) 0.70112(15) 0.0407(13) Uani 0.11 1 d PR A 2
P11 P -0.0084(3) 0.0040(4) 0.84834(15) 0.076(2) Uiso 0.11 1 d PR A 2
P12 P 0.2075(3) 0.1243(4) 0.92490(15) 0.076(2) Uiso 0.11 1 d PR A 2
P13 P -0.0182(3) 0.4594(4) 0.81863(15) 0.076(2) Uiso 0.11 1 d PR A 2
P14 P 0.1903(3) 0.5020(4) 0.74736(15) 0.076(2) Uiso 0.11 1 d PR A 2
P15 P 0.0016(3) 0.1936(4) 0.59802(15) 0.076(2) Uiso 0.11 1 d PR A 2
P16 P 0.2144(3) 0.0431(4) 0.65604(15) 0.076(2) Uiso 0.11 1 d PR A 2
C51 C 0.0134(3) -0.0068(4) 0.93678(15) 0.076(2) Uiso 0.11 1 d PR A 2
C52 C 0.1575(3) 0.0013(4) 0.96107(15) 0.076(2) Uiso 0.11 1 d PR A 2
C53 C 0.0572(3) -0.1156(4) 0.81844(15) 0.076(2) Uiso 0.11 1 d PR A 2
C54 C -0.1724(3) -0.0174(4) 0.82139(15) 0.076(2) Uiso 0.11 1 d PR A 2
C55 C -0.2080(3) -0.0045(4) 0.75005(15) 0.076(2) Uiso 0.11 1 d PR A 2
C56 C -0.2108(3) -0.1296(4) 0.84382(15) 0.076(2) Uiso 0.11 1 d PR A 2
C57 C -0.2388(3) 0.0628(4) 0.85582(15) 0.076(2) Uiso 0.11 1 d PR A 2
C58 C 0.2063(3) 0.2331(4) 0.98577(15) 0.076(2) Uiso 0.11 1 d PR A 2
C59 C 0.3718(3) 0.0975(4) 0.92642(15) 0.076(2) Uiso 0.11 1 d PR A 2
C60 C 0.3827(3) 0.0019(4) 0.88023(15) 0.076(2) Uiso 0.11 1 d PR A 2
C61 C 0.4349(3) 0.0662(4) 0.99468(15) 0.076(2) Uiso 0.11 1 d PR A 2
C62 C 0.4342(3) 0.2028(4) 0.90732(15) 0.076(2) Uiso 0.11 1 d PR A 2
C63 C 0.0172(3) 0.5872(4) 0.80947(15) 0.076(2) Uiso 0.11 1 d PR A 2
C64 C 0.1121(3) 0.6200(4) 0.77354(15) 0.076(2) Uiso 0.11 1 d PR A 2
C65 C 0.0114(3) 0.4450(4) 0.90762(15) 0.076(2) Uiso 0.11 1 d PR A 2
C66 C -0.1886(3) 0.4584(4) 0.79973(15) 0.076(2) Uiso 0.11 1 d PR A 2
C67 C -0.2220(3) 0.4860(4) 0.73632(15) 0.076(2) Uiso 0.11 1 d PR A 2
C68 C -0.2263(3) 0.3321(4) 0.81502(15) 0.076(2) Uiso 0.11 1 d PR A 2
C69 C -0.2400(3) 0.5429(4) 0.84318(15) 0.076(2) Uiso 0.11 1 d PR A 2
C70 C 0.2065(3) 0.5370(4) 0.66382(15) 0.076(2) Uiso 0.11 1 d PR A 2
C71 C 0.3462(3) 0.5104(4) 0.79344(15) 0.076(2) Uiso 0.11 1 d PR A 2
C72 C 0.4019(3) 0.6201(4) 0.77823(15) 0.076(2) Uiso 0.11 1 d PR A 2
C73 C 0.4232(3) 0.4164(4) 0.76713(15) 0.076(2) Uiso 0.11 1 d PR A 2
C74 C 0.3449(3) 0.4842(4) 0.86292(15) 0.076(2) Uiso 0.11 1 d PR A 2
C75 C 0.0766(3) 0.1131(4) 0.54217(15) 0.076(2) Uiso 0.11 1 d PR A 2
C76 C 0.1425(3) 0.0113(4) 0.57373(15) 0.076(2) Uiso 0.11 1 d PR A 2
C77 C 0.0178(3) 0.3342(4) 0.56937(15) 0.076(2) Uiso 0.11 1 d PR A 2
C78 C -0.1650(3) 0.1602(4) 0.57614(15) 0.076(2) Uiso 0.11 1 d PR A 2
C79 C -0.2260(3) 0.2263(4) 0.62438(15) 0.076(2) Uiso 0.11 1 d PR A 2
C80 C -0.2100(3) 0.2053(4) 0.50628(15) 0.076(2) Uiso 0.11 1 d PR A 2
C81 C -0.1842(3) 0.0433(4) 0.58053(15) 0.076(2) Uiso 0.11 1 d PR A 2
C82 C 0.2352(3) -0.0929(4) 0.68932(15) 0.076(2) Uiso 0.11 1 d PR A 2
C83 C 0.3680(3) 0.0998(4) 0.65446(15) 0.076(2) Uiso 0.11 1 d PR A 2
C84 C 0.4506(3) 0.0182(4) 0.62578(15) 0.076(2) Uiso 0.11 1 d PR A 2
C85 C 0.4375(3) 0.1164(4) 0.72572(15) 0.076(2) Uiso 0.11 1 d PR A 2
C86 C 0.3549(3) 0.2065(4) 0.61722(15) 0.076(2) Uiso 0.11 1 d PR A 2
B1 B 0.2050(8) 0.6322(6) 0.9811(3) 0.075(4) Uani 1 1 d D . .
F1 F 0.2376(7) 0.5270(5) 0.9943(3) 0.102(2) Uani 1 1 d D B .
F2 F 0.2435(6) 0.6674(6) 0.9271(3) 0.109(2) Uani 1 1 d D B .
F3 F 0.0811(7) 0.6425(7) 0.9720(5) 0.150(3) Uani 1 1 d D B .
B2 B 0.0918(8) 0.1615(6) 0.3868(3) 0.078(4) Uani 1 1 d D . .
F5 F 0.1005(6) 0.0510(5) 0.3859(3) 0.100(2) Uani 1 1 d D C .
F6 F 0.1741(8) 0.2022(7) 0.4362(3) 0.143(3) Uani 1 1 d D C .
F7 F -0.0183(9) 0.1858(8) 0.4041(4) 0.160(4) Uani 1 1 d D C .
C41 C 0.3150(12) 0.9474(10) 0.4513(6) 0.030(3) Uiso 0.50 1 d P . .
C42 C 0.436(2) 0.981(2) 0.4376(12) 0.096(7) Uiso 0.50 1 d P . .
C43 C 0.511(2) 0.890(2) 0.4494(11) 0.093(7) Uiso 0.50 1 d P . .
O1 O 0.4373(19) 1.053(2) 0.4062(10) 0.152(8) Uiso 0.50 1 d P . .
F4 F 0.281(2) 0.6981(11) 1.0231(9) 0.121(7) Uiso 0.55(4) 1 d PD B 5
F4' F 0.225(2) 0.6914(11) 1.0365(5) 0.079(7) Uiso 0.45(4) 1 d PD B 6
F8 F 0.138(2) 0.1970(15) 0.3348(6) 0.102(7) Uiso 0.49(3) 1 d PD C 7
F8' F 0.0730(19) 0.2236(10) 0.3329(5) 0.090(6) Uiso 0.51(3) 1 d PD C 8

loop_
_atom_site_aniso_label
_atom_site_aniso_U_11
_atom_site_aniso_U_22
_atom_site_aniso_U_33
_atom_site_aniso_U_23
_atom_site_aniso_U_13
_atom_site_aniso_U_12
Rh1 0.0401(4) 0.0393(4) 0.0300(3) 0.0004(4) 0.0059(3) 0.0008(4)
Rh2 0.0376(4) 0.0370(4) 0.0362(3) -0.0058(4) 0.0095(3) -0.0017(4)
Rh3 0.0369(4) 0.0380(4) 0.0288(3) -0.0016(3) 0.0061(3) 0.0016(4)
P1 0.0549(15) 0.0394(12) 0.0383(12) 0.0078(10) 0.0100(11) 0.0021(12)
P2 0.0480(13) 0.0646(17) 0.0294(10) 0.0043(10) 0.0040(10) -0.0008(12)
P3 0.0475(15) 0.0519(15) 0.0623(15) -0.0176(13) 0.0214(13) 0.0000(13)
P4 0.0479(15) 0.0412(13) 0.0637(15) -0.0071(12) 0.0207(12) -0.0039(12)
P5 0.0497(14) 0.0536(14) 0.0312(10) 0.0049(10) 0.0026(10) 0.0000(12)
P6 0.0436(14) 0.0537(14) 0.0324(11) -0.0012(10) 0.0085(10) 0.0019(12)
C1 0.068(7) 0.071(7) 0.043(5) 0.026(5) 0.010(5) 0.001(6)
C2 0.066(7) 0.070(7) 0.046(5) 0.023(5) 0.000(5) -0.006(6)
C3 0.059(6) 0.027(5) 0.077(6) 0.009(4) 0.004(5) 0.014(4)
C8 0.063(7) 0.090(8) 0.049(5) 0.000(5) 0.002(5) -0.011(6)
C9 0.038(5) 0.075(7) 0.061(6) 0.022(5) -0.004(5) 0.013(5)
C10 0.050(6) 0.083(8) 0.079(7) 0.015(7) 0.011(6) 0.012(6)
C11 0.067(8) 0.138(12) 0.066(7) 0.028(8) -0.011(6) 0.014(8)
C12 0.045(6) 0.096(9) 0.072(6) 0.018(6) -0.004(5) -0.007(6)
C15 0.097(9) 0.134(12) 0.071(7) -0.057(8) -0.017(7) 0.076(9)
C20 0.078(8) 0.069(7) 0.090(8) 0.006(6) 0.033(7) -0.011(6)
C21 0.048(6) 0.047(6) 0.132(11) -0.013(7) 0.009(7) -0.002(5)
C22 0.066(8) 0.073(9) 0.225(18) -0.031(10) 0.007(10) -0.016(7)
C23 0.056(7) 0.089(9) 0.152(12) -0.028(9) 0.044(8) -0.019(7)
C24 0.076(8) 0.090(9) 0.099(9) -0.052(8) -0.037(7) 0.008(8)
C25 0.067(6) 0.056(6) 0.026(4) -0.006(4) 0.002(4) -0.009(5)
C26 0.064(6) 0.054(6) 0.036(4) -0.008(4) 0.006(4) 0.008(5)
C27 0.118(9) 0.073(7) 0.029(4) 0.008(5) 0.000(5) -0.033(7)
C28 0.052(5) 0.079(7) 0.054(5) -0.008(6) -0.009(4) 0.005(7)
C29 0.050(7) 0.086(8) 0.099(9) 0.010(7) 0.000(6) -0.009(6)
C30 0.062(7) 0.105(10) 0.089(8) 0.027(7) -0.035(6) -0.002(7)
C31 0.061(7) 0.080(8) 0.080(8) -0.002(7) -0.009(6) -0.029(6)
C32 0.067(7) 0.059(6) 0.055(6) -0.009(5) 0.018(5) 0.014(5)
C33 0.051(6) 0.089(8) 0.046(5) -0.002(5) 0.022(5) -0.006(6)
C34 0.082(8) 0.111(10) 0.084(8) -0.018(7) 0.047(7) 0.011(8)
C35 0.038(5) 0.096(9) 0.065(6) -0.006(6) 0.008(5) 0.003(5)
C36 0.058(7) 0.113(10) 0.074(7) -0.005(7) 0.027(6) -0.024(7)
Rh11 0.029(3) 0.069(4) 0.039(3) 0.009(3) 0.010(2) -0.003(4)
Rh12 0.032(3) 0.052(4) 0.071(4) -0.016(4) 0.020(3) 0.004(4)
Rh13 0.041(4) 0.042(4) 0.040(3) -0.002(3) 0.009(3) 0.000(3)
B1 0.109(11) 0.069(8) 0.052(6) -0.011(6) 0.029(7) -0.007(8)
F1 0.140(6) 0.078(4) 0.091(4) 0.025(3) 0.031(4) 0.026(4)
F2 0.116(5) 0.136(6) 0.076(4) 0.025(4) 0.022(4) 0.019(5)
F3 0.102(6) 0.136(7) 0.222(10) 0.023(7) 0.055(6) 0.034(5)
B2 0.111(12) 0.096(10) 0.028(6) 0.007(6) 0.014(7) -0.014(9)
F5 0.129(6) 0.089(5) 0.082(4) -0.006(3) 0.018(4) 0.015(4)
F6 0.179(8) 0.174(8) 0.068(4) 0.002(5) 0.003(5) -0.051(7)
F7 0.168(8) 0.192(9) 0.120(6) 0.012(6) 0.028(6) 0.080(7)

loop_
_atom_type_symbol
_atom_type_description
_atom_type_scat_dispersion_real
_atom_type_scat_dispersion_imag
_atom_type_scat_source
C C 0.0033 0.0016 'International Tables Vol C Tables 4.2.6.8 and 6.1.1.4'
H H 0.0000 0.0000 'International Tables Vol C Tables 4.2.6.8 and 6.1.1.4'
B B 0.0013 0.0007 'International Tables Vol C Tables 4.2.6.8 and 6.1.1.4'
F F 0.0171 0.0103 'International Tables Vol C Tables 4.2.6.8 and 6.1.1.4'
P P 0.1023 0.0942 'International Tables Vol C Tables 4.2.6.8 and 6.1.1.4'
Rh Rh -1.1178 0.9187 'International Tables Vol C Tables 4.2.6.8 and 6.1.1.4'
O O 0.0106 0.0060 'International Tables Vol C Tables 4.2.6.8 and 6.1.1.4'

loop_
_geom_angle_atom_site_label_1
_geom_angle_atom_site_label_2
_geom_angle_atom_site_label_3
_geom_angle
_geom_angle_site_symmetry_1
_geom_angle_site_symmetry_3
_geom_angle_publ_flag
P2 Rh1 P1 84.40(9) . . ?
P2 Rh1 Rh2 127.70(7) . . ?
P1 Rh1 Rh2 146.86(7) . . ?
P2 Rh1 Rh3 139.94(7) . . ?
P1 Rh1 Rh3 102.19(6) . . ?
Rh2 Rh1 Rh3 60.21(3) . . ?
P4 Rh2 P3 85.13(9) . . ?
P4 Rh2 Rh1 143.82(8) . . ?
P3 Rh2 Rh1 98.51(8) . . ?
P4 Rh2 Rh3 128.29(7) . . ?
P3 Rh2 Rh3 145.73(7) . . ?
Rh1 Rh2 Rh3 60.28(3) . . ?
P6 Rh3 P5 85.84(9) . . ?
P6 Rh3 Rh2 143.11(7) . . ?
P5 Rh3 Rh2 100.37(7) . . ?
P6 Rh3 Rh1 125.95(7) . . ?
P5 Rh3 Rh1 147.51(7) . . ?
Rh2 Rh3 Rh1 59.51(2) . . ?
C4' P1 C3 106.3(8) . . ?
C4' P1 C1 101.3(8) . . ?
C3 P1 C1 106.6(5) . . ?
C4' P1 C4 6.8(10) . . ?
C3 P1 C4 100.6(7) . . ?
C1 P1 C4 106.9(6) . . ?
C4' P1 Rh1 123.0(7) . . ?
C3 P1 Rh1 113.1(3) . . ?
C1 P1 Rh1 104.8(4) . . ?
C4 P1 Rh1 123.8(5) . . ?
C8 P2 C2 104.3(5) . . ?
C8 P2 C9 104.6(5) . . ?
C2 P2 C9 103.5(5) . . ?
C8 P2 Rh1 113.1(4) . . ?
C2 P2 Rh1 111.1(3) . . ?
C9 P2 Rh1 118.7(3) . . ?
C13 P3 C16 120.0(12) . . ?
C13 P3 C13' 25.7(7) . . ?
C16 P3 C13' 104.7(12) . . ?
C13 P3 C16' 110.8(9) . . ?
C16 P3 C16' 11.0(11) . . ?
C13' P3 C16' 94.0(9) . . ?
C13 P3 C15 90.7(8) . . ?
C16 P3 C15 96.5(10) . . ?
C13' P3 C15 114.0(10) . . ?
C16' P3 C15 103.4(6) . . ?
C13 P3 Rh2 109.8(4) . . ?
C16 P3 Rh2 118.0(8) . . ?
C13' P3 Rh2 104.9(6) . . ?
C16' P3 Rh2 120.0(4) . . ?
C15 P3 Rh2 118.3(4) . . ?
C14' P4 C20 106.6(9) . . ?
C14' P4 C14 12.2(17) . . ?
C20 P4 C14 100.4(6) . . ?
C14' P4 C21 98.6(13) . . ?
C20 P4 C21 102.9(6) . . ?
C14 P4 C21 110.5(11) . . ?
C14' P4 Rh2 113.2(6) . . ?
C20 P4 Rh2 115.8(4) . . ?
C14 P4 Rh2 108.1(7) . . ?
C21 P4 Rh2 117.8(4) . . ?
C25 P5 C27 102.6(4) . . ?
C25 P5 C28 105.9(4) . . ?
C27 P5 C28 104.1(5) . . ?
C25 P5 Rh3 107.1(3) . . ?
C27 P5 Rh3 118.6(3) . . ?
C28 P5 Rh3 117.0(3) . . ?
C26 P6 C32 102.4(5) . . ?
C26 P6 C33 107.9(4) . . ?
C32 P6 C33 103.8(5) . . ?
C26 P6 Rh3 110.3(3) . . ?
C32 P6 Rh3 115.6(3) . . ?
C33 P6 Rh3 115.7(3) . . ?
C2 C1 P1 107.3(6) . . ?
C2 C1 H1A 110.3 . . ?
P1 C1 H1A 110.3 . . ?
C2 C1 H1B 110.3 . . ?
P1 C1 H1B 110.3 . . ?
H1A C1 H1B 108.5 . . ?
C1 C2 P2 108.5(6) . . ?
C1 C2 H2A 110.0 . . ?
P2 C2 H2A 110.0 . . ?
C1 C2 H2B 110.0 . . ?
P2 C2 H2B 110.0 . . ?
H2A C2 H2B 108.4 . . ?
P1 C3 H3A 109.5 . . ?
P1 C3 H3B 109.5 . . ?
H3A C3 H3B 109.5 . . ?
P1 C3 H3C 109.5 . . ?
H3A C3 H3C 109.5 . . ?
H3B C3 H3C 109.5 . . ?
C5 C4 C7 115.9(18) . . ?
C5 C4 C6 112.8(18) . . ?
C7 C4 C6 103.8(16) . . ?
C5 C4 P1 110.5(13) . . ?
C7 C4 P1 103.8(16) . . ?
C6 C4 P1 109.4(14) . . ?
C4 C5 H5A 109.5 . . ?
C4 C5 H5B 109.5 . . ?
H5A C5 H5B 109.5 . . ?
C4 C5 H5C 109.5 . . ?
H5A C5 H5C 109.5 . . ?
H5B C5 H5C 109.5 . . ?
C4 C6 H6A 109.5 . . ?
C4 C6 H6B 109.5 . . ?
H6A C6 H6B 109.5 . . ?
C4 C6 H6C 109.5 . . ?
H6A C6 H6C 109.5 . . ?
H6B C6 H6C 109.5 . . ?
C4 C7 H7A 109.5 . . ?
C4 C7 H7B 109.5 . . ?
H7A C7 H7B 109.5 . . ?
C4 C7 H7C 109.5 . . ?
H7A C7 H7C 109.5 . . ?
H7B C7 H7C 109.5 . . ?
C7' C4' C5' 109(2) . . ?
C7' C4' C6' 102.7(18) . . ?
C5' C4' C6' 107.2(19) . . ?
C7' C4' P1 116.1(17) . . ?
C5' C4' P1 108.3(16) . . ?
C6' C4' P1 112.9(16) . . ?
C4' C5' H5'1 109.5 . . ?
C4' C5' H5'2 109.5 . . ?
H5'1 C5' H5'2 109.5 . . ?
C4' C5' H5'3 109.5 . . ?
H5'1 C5' H5'3 109.5 . . ?
H5'2 C5' H5'3 109.5 . . ?
C4' C6' H6'1 109.5 . . ?
C4' C6' H6'2 109.5 . . ?
H6'1 C6' H6'2 109.5 . . ?
C4' C6' H6'3 109.5 . . ?
H6'1 C6' H6'3 109.5 . . ?
H6'2 C6' H6'3 109.5 . . ?
C4' C7' H7'1 109.5 . . ?
C4' C7' H7'2 109.5 . . ?
H7'1 C7' H7'2 109.5 . . ?
C4' C7' H7'3 109.5 . . ?
H7'1 C7' H7'3 109.5 . . ?
H7'2 C7' H7'3 109.5 . . ?
P2 C8 H8A 109.5 . . ?
P2 C8 H8B 109.5 . . ?
H8A C8 H8B 109.5 . . ?
P2 C8 H8C 109.5 . . ?
H8A C8 H8C 109.5 . . ?
H8B C8 H8C 109.5 . . ?
C10 C9 C12 108.5(8) . . ?
C10 C9 C11 107.1(9) . . ?
C12 C9 C11 110.8(9) . . ?
C10 C9 P2 108.3(7) . . ?
C12 C9 P2 110.2(7) . . ?
C11 C9 P2 111.9(7) . . ?
C9 C10 H10A 109.5 . . ?
C9 C10 H10B 109.5 . . ?
H10A C10 H10B 109.5 . . ?
C9 C10 H10C 109.5 . . ?
H10A C10 H10C 109.5 . . ?
H10B C10 H10C 109.5 . . ?
C9 C11 H11A 109.5 . . ?
C9 C11 H11B 109.5 . . ?
H11A C11 H11B 109.5 . . ?
C9 C11 H11C 109.5 . . ?
H11A C11 H11C 109.5 . . ?
H11B C11 H11C 109.5 . . ?
C9 C12 H12A 109.5 . . ?
C9 C12 H12B 109.5 . . ?
H12A C12 H12B 109.5 . . ?
C9 C12 H12C 109.5 . . ?
H12A C12 H12C 109.5 . . ?
H12B C12 H12C 109.5 . . ?
C14 C13 P3 110.7(10) . . ?
C14 C13 H13A 109.5 . . ?
P3 C13 H13A 109.5 . . ?
C14 C13 H13B 109.5 . . ?
P3 C13 H13B 109.5 . . ?
H13A C13 H13B 108.1 . . ?
C13 C14 P4 110.0(9) . . ?
C13 C14 H14A 109.7 . . ?
P4 C14 H14A 109.7 . . ?
C13 C14 H14B 109.7 . . ?
P4 C14 H14B 109.7 . . ?
H14A C14 H14B 108.2 . . ?
C14' C13' P3 113.5(13) . . ?
C14' C13' H13C 108.9 . . ?
P3 C13' H13C 108.9 . . ?
C14' C13' H13D 108.9 . . ?
P3 C13' H13D 108.9 . . ?
H13C C13' H13D 107.7 . . ?
C13' C14' P4 108.7(14) . . ?
C13' C14' H14C 109.9 . . ?
P4 C14' H14C 109.9 . . ?
C13' C14' H14D 109.9 . . ?
P4 C14' H14D 109.9 . . ?
H14C C14' H14D 108.3 . . ?
P3 C15 H15A 109.5 . . ?
P3 C15 H15B 109.5 . . ?
H15A C15 H15B 109.5 . . ?
P3 C15 H15C 109.5 . . ?
H15A C15 H15C 109.5 . . ?
H15B C15 H15C 109.5 . . ?
C17 C16 C19 108.6(13) . . ?
C17 C16 C18 104.9(13) . . ?
C19 C16 C18 103.6(12) . . ?
C17 C16 P3 111.9(19) . . ?
C19 C16 P3 114.7(17) . . ?
C18 C16 P3 112(2) . . ?
C16 C17 H17A 109.5 . . ?
C16 C17 H17B 109.5 . . ?
H17A C17 H17B 109.5 . . ?
C16 C17 H17C 109.5 . . ?
H17A C17 H17C 109.5 . . ?
H17B C17 H17C 109.5 . . ?
C16 C18 H18A 109.5 . . ?
C16 C18 H18B 109.5 . . ?
H18A C18 H18B 109.5 . . ?
C16 C18 H18C 109.5 . . ?
H18A C18 H18C 109.5 . . ?
H18B C18 H18C 109.5 . . ?
C16 C19 H19A 109.5 . . ?
C16 C19 H19B 109.5 . . ?
H19A C19 H19B 109.5 . . ?
C16 C19 H19C 109.5 . . ?
H19A C19 H19C 109.5 . . ?
H19B C19 H19C 109.5 . . ?
C17' C16' C19' 101.2(17) . . ?
C17' C16' C18' 104.4(13) . . ?
C19' C16' C18' 121.6(16) . . ?
C17' C16' P3 104.6(10) . . ?
C19' C16' P3 113.8(15) . . ?
C18' C16' P3 109.0(10) . . ?
C16' C17' H17D 109.5 . . ?
C16' C17' H17E 109.5 . . ?
H17D C17' H17E 109.5 . . ?
C16' C17' H17F 109.5 . . ?
H17D C17' H17F 109.5 . . ?
H17E C17' H17F 109.5 . . ?
C16' C18' H18D 109.5 . . ?
C16' C18' H18E 109.5 . . ?
H18D C18' H18E 109.5 . . ?
C16' C18' H18F 109.5 . . ?
H18D C18' H18F 109.5 . . ?
H18E C18' H18F 109.5 . . ?
C16' C19' H19D 109.5 . . ?
C16' C19' H19E 109.5 . . ?
H19D C19' H19E 109.5 . . ?
C16' C19' H19F 109.5 . . ?
H19D C19' H19F 109.5 . . ?
H19E C19' H19F 109.5 . . ?
P4 C20 H20A 109.5 . . ?
P4 C20 H20B 109.5 . . ?
H20A C20 H20B 109.5 . . ?
P4 C20 H20C 109.5 . . ?
H20A C20 H20C 109.5 . . ?
H20B C20 H20C 109.5 . . ?
C22 C21 C23 109.5(9) . . ?
C22 C21 C24 114.6(12) . . ?
C23 C21 C24 104.5(10) . . ?
C22 C21 P4 112.8(9) . . ?
C23 C21 P4 107.2(8) . . ?
C24 C21 P4 107.6(7) . . ?
C21 C22 H22A 109.5 . . ?
C21 C22 H22B 109.5 . . ?
H22A C22 H22B 109.5 . . ?
C21 C22 H22C 109.5 . . ?
H22A C22 H22C 109.5 . . ?
H22B C22 H22C 109.5 . . ?
C21 C23 H23A 109.5 . . ?
C21 C23 H23B 109.5 . . ?
H23A C23 H23B 109.5 . . ?
C21 C23 H23C 109.5 . . ?
H23A C23 H23C 109.5 . . ?
H23B C23 H23C 109.5 . . ?
C21 C24 H24A 109.5 . . ?
C21 C24 H24B 109.5 . . ?
H24A C24 H24B 109.5 . . ?
C21 C24 H24C 109.5 . . ?
H24A C24 H24C 109.5 . . ?
H24B C24 H24C 109.5 . . ?
C26 C25 P5 114.6(5) . . ?
C26 C25 H25A 108.6 . . ?
P5 C25 H25A 108.6 . . ?
C26 C25 H25B 108.6 . . ?
P5 C25 H25B 108.6 . . ?
H25A C25 H25B 107.6 . . ?
C25 C26 P6 110.7(6) . . ?
C25 C26 H26A 109.5 . . ?
P6 C26 H26A 109.5 . . ?
C25 C26 H26B 109.5 . . ?
P6 C26 H26B 109.5 . . ?
H26A C26 H26B 108.1 . . ?
P5 C27 H27A 109.5 . . ?
P5 C27 H27B 109.5 . . ?
H27A C27 H27B 109.5 . . ?
P5 C27 H27C 109.5 . . ?
H27A C27 H27C 109.5 . . ?
H27B C27 H27C 109.5 . . ?
C31 C28 C29 110.7(9) . . ?
C31 C28 C30 109.9(9) . . ?
C29 C28 C30 110.6(9) . . ?
C31 C28 P5 109.0(7) . . ?
C29 C28 P5 107.6(7) . . ?
C30 C28 P5 109.1(7) . . ?
C28 C29 H29A 109.5 . . ?
C28 C29 H29B 109.5 . . ?
H29A C29 H29B 109.5 . . ?
C28 C29 H29C 109.5 . . ?
H29A C29 H29C 109.5 . . ?
H29B C29 H29C 109.5 . . ?
C28 C30 H30A 109.5 . . ?
C28 C30 H30B 109.5 . . ?
H30A C30 H30B 109.5 . . ?
C28 C30 H30C 109.5 . . ?
H30A C30 H30C 109.5 . . ?
H30B C30 H30C 109.5 . . ?
C28 C31 H31A 109.5 . . ?
C28 C31 H31B 109.5 . . ?
H31A C31 H31B 109.5 . . ?
C28 C31 H31C 109.5 . . ?
H31A C31 H31C 109.5 . . ?
H31B C31 H31C 109.5 . . ?
P6 C32 H32A 109.5 . . ?
P6 C32 H32B 109.5 . . ?
H32A C32 H32B 109.5 . . ?
P6 C32 H32C 109.5 . . ?
H32A C32 H32C 109.5 . . ?
H32B C32 H32C 109.5 . . ?
C36 C33 C34 109.1(7) . . ?
C36 C33 C35 109.6(8) . . ?
C34 C33 C35 107.4(9) . . ?
C36 C33 P6 107.7(6) . . ?
C34 C33 P6 113.0(8) . . ?
C35 C33 P6 110.0(6) . . ?
C33 C34 H34A 109.5 . . ?
C33 C34 H34B 109.5 . . ?
H34A C34 H34B 109.5 . . ?
C33 C34 H34C 109.5 . . ?
H34A C34 H34C 109.5 . . ?
H34B C34 H34C 109.5 . . ?
C33 C35 H35A 109.5 . . ?
C33 C35 H35B 109.5 . . ?
H35A C35 H35B 109.5 . . ?
C33 C35 H35C 109.5 . . ?
H35A C35 H35C 109.5 . . ?
H35B C35 H35C 109.5 . . ?
C33 C36 H36A 109.5 . . ?
C33 C36 H36B 109.5 . . ?
H36A C36 H36B 109.5 . . ?
C33 C36 H36C 109.5 . . ?
H36A C36 H36C 109.5 . . ?
H36B C36 H36C 109.5 . . ?
P12 Rh11 P11 84.1 . . ?
P12 Rh11 Rh12 128.1 . . ?
P11 Rh11 Rh12 146.8 . . ?
P12 Rh11 Rh13 139.9 . . ?
P11 Rh11 Rh13 102.0 . . ?
Rh12 Rh11 Rh13 60.2 . . ?
P14 Rh12 P13 84.9 . . ?
P14 Rh12 Rh11 143.8 . . ?
P13 Rh12 Rh11 98.7 . . ?
P14 Rh12 Rh13 128.3 . . ?
P13 Rh12 Rh13 146.0 . . ?
Rh11 Rh12 Rh13 60.3 . . ?
P16 Rh13 P15 86.0 . . ?
P16 Rh13 Rh12 143.3 . . ?
P15 Rh13 Rh12 100.3 . . ?
P16 Rh13 Rh11 125.9 . . ?
P15 Rh13 Rh11 147.3 . . ?
Rh12 Rh13 Rh11 59.5 . . ?
C53 P11 C54 102.6 . . ?
C53 P11 C51 108.1 . . ?
C54 P11 C51 104.3 . . ?
C53 P11 Rh11 113.3 . . ?
C54 P11 Rh11 123.5 . . ?
C51 P11 Rh11 104.1 . . ?
C52 P12 C59 102.8 . . ?
C52 P12 C58 105.0 . . ?
C59 P12 C58 104.2 . . ?
C52 P12 Rh11 112.2 . . ?
C59 P12 Rh11 118.0 . . ?
C58 P12 Rh11 113.2 . . ?
C63 P13 C65 102.0 . . ?
C63 P13 C66 103.8 . . ?
C65 P13 C66 101.8 . . ?
C63 P13 Rh12 109.6 . . ?
C65 P13 Rh12 118.8 . . ?
C66 P13 Rh12 118.7 . . ?
C64 P14 C71 104.5 . . ?
C64 P14 C70 103.9 . . ?
C71 P14 C70 104.5 . . ?
C64 P14 Rh12 109.5 . . ?
C71 P14 Rh12 116.4 . . ?
C70 P14 Rh12 116.7 . . ?
C77 P15 C75 101.8 . . ?
C77 P15 C78 105.8 . . ?
C75 P15 C78 105.4 . . ?
C77 P15 Rh13 118.1 . . ?
C75 P15 Rh13 107.7 . . ?
C78 P15 Rh13 116.4 . . ?
C82 P16 C76 100.4 . . ?
C82 P16 C83 107.4 . . ?
C76 P16 C83 108.1 . . ?
C82 P16 Rh13 115.2 . . ?
C76 P16 Rh13 110.4 . . ?
C83 P16 Rh13 114.3 . . ?
C52 C51 P11 105.2 . . ?
C51 C52 P12 106.3 . . ?
C57 C54 C55 111.0 . . ?
C57 C54 C56 104.2 . . ?
C55 C54 C56 111.5 . . ?
C57 C54 P11 107.9 . . ?
C55 C54 P11 111.5 . . ?
C56 C54 P11 110.4 . . ?
C61 C59 C60 109.5 . . ?
C61 C59 C62 107.6 . . ?
C60 C59 C62 111.9 . . ?
C61 C59 P12 110.0 . . ?
C60 C59 P12 108.3 . . ?
C62 C59 P12 109.6 . . ?
C64 C63 P13 122.4 . . ?
C63 C64 P14 111.7 . . ?
C67 C66 C69 110.6 . . ?
C67 C66 C68 113.0 . . ?
C69 C66 C68 111.9 . . ?
C67 C66 P13 107.1 . . ?
C69 C66 P13 109.6 . . ?
C68 C66 P13 104.4 . . ?
C74 C71 C72 117.7 . . ?
C74 C71 C73 106.7 . . ?
C72 C71 C73 107.1 . . ?
C74 C71 P14 109.5 . . ?
C72 C71 P14 108.4 . . ?
C73 C71 P14 106.8 . . ?
C76 C75 P15 112.8 . . ?
C75 C76 P16 109.6 . . ?
C81 C78 C79 112.6 . . ?
C81 C78 C80 112.3 . . ?
C79 C78 C80 109.5 . . ?
C81 C78 P15 110.4 . . ?
C79 C78 P15 104.7 . . ?
C80 C78 P15 106.8 . . ?
C86 C83 C84 110.9 . . ?
C86 C83 C85 111.8 . . ?
C84 C83 C85 103.6 . . ?
C86 C83 P16 109.2 . . ?
C84 C83 P16 112.3 . . ?
C85 C83 P16 109.0 . . ?
F1 B1 F2 111.2(7) . . ?
F1 B1 F4' 109.4(8) . . ?
F2 B1 F4' 122.0(11) . . ?
F1 B1 F3 110.1(7) . . ?
F2 B1 F3 108.3(7) . . ?
F4' B1 F3 94.3(12) . . ?
F1 B1 F4 108.3(9) . . ?
F2 B1 F4 96.2(12) . . ?
F4' B1 F4 31.3(8) . . ?
F3 B1 F4 121.9(14) . . ?
F5 B2 F6 109.7(8) . . ?
F5 B2 F8' 123.2(9) . . ?
F6 B2 F8' 115.1(9) . . ?
F5 B2 F8 105.6(10) . . ?
F6 B2 F8 101.9(9) . . ?
F8' B2 F8 33.6(8) . . ?
F5 B2 F7 106.8(7) . . ?
F6 B2 F7 103.0(8) . . ?
F8' B2 F7 95.4(11) . . ?
F8 B2 F7 129.0(13) . . ?
O1 C42 C43 133(3) . . ?
O1 C42 C41 117(2) . . ?
C43 C42 C41 106(2) . . ?

loop_
_geom_bond_atom_site_label_1
_geom_bond_atom_site_label_2
_geom_bond_distance
_geom_bond_site_symmetry_2
_geom_bond_publ_flag
Rh1 P2 2.238(2) . ?
Rh1 P1 2.312(2) . ?
Rh1 Rh2 2.7704(10) . ?
Rh1 Rh3 2.7922(9) . ?
Rh2 P4 2.233(2) . ?
Rh2 P3 2.294(2) . ?
Rh2 Rh3 2.7902(10) . ?
Rh3 P6 2.214(2) . ?
Rh3 P5 2.325(2) . ?
P1 C4' 1.75(3) . ?
P1 C3 1.819(9) . ?
P1 C1 1.831(8) . ?
P1 C4 1.94(3) . ?
P2 C8 1.816(10) . ?
P2 C2 1.837(9) . ?
P2 C9 1.842(10) . ?
P3 C13 1.776(9) . ?
P3 C16 1.804(10) . ?
P3 C13' 1.819(9) . ?
P3 C16' 1.830(8) . ?
P3 C15 1.837(11) . ?
P4 C14' 1.807(10) . ?
P4 C20 1.810(10) . ?
P4 C14 1.818(9) . ?
P4 C21 1.842(12) . ?
P5 C25 1.822(9) . ?
P5 C27 1.840(10) . ?
P5 C28 1.870(10) . ?
P6 C26 1.798(9) . ?
P6 C32 1.804(10) . ?
P6 C33 1.852(10) . ?
C1 C2 1.567(13) . ?
C1 H1A 0.9700 . ?
C1 H1B 0.9700 . ?
C2 H2A 0.9700 . ?
C2 H2B 0.9700 . ?
C3 H3A 0.9600 . ?
C3 H3B 0.9600 . ?
C3 H3C 0.9600 . ?
C4 C5 1.516(17) . ?
C4 C7 1.519(17) . ?
C4 C6 1.522(17) . ?
C5 H5A 0.9600 . ?
C5 H5B 0.9600 . ?
C5 H5C 0.9600 . ?
C6 H6A 0.9600 . ?
C6 H6B 0.9600 . ?
C6 H6C 0.9600 . ?
C7 H7A 0.9600 . ?
C7 H7B 0.9600 . ?
C7 H7C 0.9600 . ?
C4' C7' 1.518(17) . ?
C4' C5' 1.530(18) . ?
C4' C6' 1.574(17) . ?
C5' H5'1 0.9600 . ?
C5' H5'2 0.9600 . ?
C5' H5'3 0.9600 . ?
C6' H6'1 0.9600 . ?
C6' H6'2 0.9600 . ?
C6' H6'3 0.9600 . ?
C7' H7'1 0.9600 . ?
C7' H7'2 0.9600 . ?
C7' H7'3 0.9600 . ?
C8 H8A 0.9600 . ?
C8 H8B 0.9600 . ?
C8 H8C 0.9600 . ?
C9 C10 1.520(15) . ?
C9 C12 1.524(14) . ?
C9 C11 1.544(14) . ?
C10 H10A 0.9600 . ?
C10 H10B 0.9600 . ?
C10 H10C 0.9600 . ?
C11 H11A 0.9600 . ?
C11 H11B 0.9600 . ?
C11 H11C 0.9600 . ?
C12 H12A 0.9600 . ?
C12 H12B 0.9600 . ?
C12 H12C 0.9600 . ?
C13 C14 1.552(10) . ?
C13 H13A 0.9700 . ?
C13 H13B 0.9700 . ?
C14 H14A 0.9700 . ?
C14 H14B 0.9700 . ?
C13' C14' 1.56(3) . ?
C13' H13C 0.9700 . ?
C13' H13D 0.9700 . ?
C14' H14C 0.9700 . ?
C14' H14D 0.9700 . ?
C15 H15A 0.9600 . ?
C15 H15B 0.9600 . ?
C15 H15C 0.9600 . ?
C16 C17 1.495(19) . ?
C16 C19 1.517(18) . ?
C16 C18 1.580(19) . ?
C17 H17A 0.9600 . ?
C17 H17B 0.9600 . ?
C17 H17C 0.9600 . ?
C18 H18A 0.9600 . ?
C18 H18B 0.9600 . ?
C18 H18C 0.9600 . ?
C19 H19A 0.9600 . ?
C19 H19B 0.9600 . ?
C19 H19C 0.9600 . ?
C16' C17' 1.484(16) . ?
C16' C19' 1.525(16) . ?
C16' C18' 1.544(15) . ?
C17' H17D 0.9600 . ?
C17' H17E 0.9600 . ?
C17' H17F 0.9600 . ?
C18' H18D 0.9600 . ?
C18' H18E 0.9600 . ?
C18' H18F 0.9600 . ?
C19' H19D 0.9600 . ?
C19' H19E 0.9600 . ?
C19' H19F 0.9600 . ?
C20 H20A 0.9600 . ?
C20 H20B 0.9600 . ?
C20 H20C 0.9600 . ?
C21 C22 1.525(16) . ?
C21 C23 1.569(15) . ?
C21 C24 1.570(17) . ?
C22 H22A 0.9600 . ?
C22 H22B 0.9600 . ?
C22 H22C 0.9600 . ?
C23 H23A 0.9600 . ?
C23 H23B 0.9600 . ?
C23 H23C 0.9600 . ?
C24 H24A 0.9600 . ?
C24 H24B 0.9600 . ?
C24 H24C 0.9600 . ?
C25 C26 1.528(12) . ?
C25 H25A 0.9700 . ?
C25 H25B 0.9700 . ?
C26 H26A 0.9700 . ?
C26 H26B 0.9700 . ?
C27 H27A 0.9600 . ?
C27 H27B 0.9600 . ?
C27 H27C 0.9600 . ?
C28 C31 1.497(15) . ?
C28 C29 1.534(14) . ?
C28 C30 1.569(13) . ?
C29 H29A 0.9600 . ?
C29 H29B 0.9600 . ?
C29 H29C 0.9600 . ?
C30 H30A 0.9600 . ?
C30 H30B 0.9600 . ?
C30 H30C 0.9600 . ?
C31 H31A 0.9600 . ?
C31 H31B 0.9600 . ?
C31 H31C 0.9600 . ?
C32 H32A 0.9600 . ?
C32 H32B 0.9600 . ?
C32 H32C 0.9600 . ?
C33 C36 1.495(11) . ?
C33 C34 1.520(14) . ?
C33 C35 1.523(13) . ?
C34 H34A 0.9600 . ?
C34 H34B 0.9600 . ?
C34 H34C 0.9600 . ?
C35 H35A 0.9600 . ?
C35 H35B 0.9600 . ?
C35 H35C 0.9600 . ?
C36 H36A 0.9600 . ?
C36 H36B 0.9600 . ?
C36 H36C 0.9600 . ?
Rh11 P12 2.2395 . ?
Rh11 P11 2.3150 . ?
Rh11 Rh12 2.7678 . ?
Rh11 Rh13 2.7916 . ?
Rh12 P14 2.2380 . ?
Rh12 P13 2.2897 . ?
Rh12 Rh13 2.7900 . ?
Rh13 P16 2.2159 . ?
Rh13 P15 2.3267 . ?
P11 C53 1.8154 . ?
P11 C54 1.8440 . ?
P11 C51 1.8660 . ?
P12 C52 1.8360 . ?
P12 C59 1.8668 . ?
P12 C58 1.8702 . ?
P13 C63 1.6462 . ?
P13 C65 1.8786 . ?
P13 C66 1.8812 . ?
P14 C64 1.8379 . ?
P14 C71 1.8480 . ?
P14 C70 1.8763 . ?
P15 C77 1.8587 . ?
P15 C75 1.8646 . ?
P15 C78 1.8883 . ?
P16 C82 1.8206 . ?
P16 C76 1.8402 . ?
P16 C83 1.8649 . ?
C51 C52 1.6095 . ?
C54 C57 1.5071 . ?
C54 C55 1.5128 . ?
C54 C56 1.5511 . ?
C59 C61 1.5507 . ?
C59 C60 1.5563 . ?
C59 C62 1.5641 . ?
C63 C64 1.4760 . ?
C66 C67 1.3817 . ?
C66 C69 1.5728 . ?
C66 C68 1.6611 . ?
C71 C74 1.5219 . ?
C71 C72 1.5492 . ?
C71 C73 1.6068 . ?
C75 C76 1.5494 . ?
C78 C81 1.4640 . ?
C78 C79 1.5655 . ?
C78 C80 1.5876 . ?
C83 C86 1.5309 . ?
C83 C84 1.5657 . ?
C83 C85 1.5939 . ?
B1 F1 1.364(6) . ?
B1 F2 1.373(7) . ?
B1 F4' 1.373(8) . ?
B1 F3 1.374(7) . ?
B1 F4 1.384(8) . ?
B2 F5 1.366(7) . ?
B2 F6 1.367(7) . ?
B2 F8' 1.368(7) . ?
B2 F8 1.379(8) . ?
B2 F7 1.384(7) . ?
C41 C42 1.50(3) . ?
C42 O1 1.12(3) . ?
C42 C43 1.41(3) . ?

loop_
_geom_torsion_atom_site_label_1
_geom_torsion_atom_site_label_2
_geom_torsion_atom_site_label_3
_geom_torsion_atom_site_label_4
_geom_torsion
_geom_torsion_site_symmetry_1
_geom_torsion_site_symmetry_2
_geom_torsion_site_symmetry_3
_geom_torsion_site_symmetry_4
_geom_torsion_publ_flag
P2 Rh1 Rh2 P4 16.88(14) . . . . ?
P1 Rh1 Rh2 P4 -179.77(15) . . . . ?
Rh3 Rh1 Rh2 P4 -115.35(11) . . . . ?
P2 Rh1 Rh2 P3 -76.52(11) . . . . ?
P1 Rh1 Rh2 P3 86.84(13) . . . . ?
Rh3 Rh1 Rh2 P3 151.25(8) . . . . ?
P2 Rh1 Rh2 Rh3 132.23(8) . . . . ?
P1 Rh1 Rh2 Rh3 -64.42(11) . . . . ?
P4 Rh2 Rh3 P6 26.67(15) . . . . ?
P3 Rh2 Rh3 P6 -168.15(17) . . . . ?
Rh1 Rh2 Rh3 P6 -110.51(11) . . . . ?
P4 Rh2 Rh3 P5 -70.27(12) . . . . ?
P3 Rh2 Rh3 P5 94.90(15) . . . . ?
Rh1 Rh2 Rh3 P5 152.55(7) . . . . ?
P4 Rh2 Rh3 Rh1 137.18(10) . . . . ?
P3 Rh2 Rh3 Rh1 -57.64(14) . . . . ?
P2 Rh1 Rh3 P6 21.55(14) . . . . ?
P1 Rh1 Rh3 P6 -74.29(11) . . . . ?
Rh2 Rh1 Rh3 P6 136.01(9) . . . . ?
P2 Rh1 Rh3 P5 -172.05(16) . . . . ?
P1 Rh1 Rh3 P5 92.11(14) . . . . ?
Rh2 Rh1 Rh3 P5 -57.59(13) . . . . ?
P2 Rh1 Rh3 Rh2 -114.46(11) . . . . ?
P1 Rh1 Rh3 Rh2 149.70(7) . . . . ?
P2 Rh1 P1 C4' 141.7(9) . . . . ?
Rh2 Rh1 P1 C4' -25.1(9) . . . . ?
Rh3 Rh1 P1 C4' -78.3(9) . . . . ?
P2 Rh1 P1 C3 -88.4(4) . . . . ?
Rh2 Rh1 P1 C3 104.7(4) . . . . ?
Rh3 Rh1 P1 C3 51.5(4) . . . . ?
P2 Rh1 P1 C1 27.3(4) . . . . ?
Rh2 Rh1 P1 C1 -139.5(3) . . . . ?
Rh3 Rh1 P1 C1 167.3(3) . . . . ?
P2 Rh1 P1 C4 149.8(7) . . . . ?
Rh2 Rh1 P1 C4 -17.0(7) . . . . ?
Rh3 Rh1 P1 C4 -70.2(7) . . . . ?
P1 Rh1 P2 C8 -120.3(4) . . . . ?
Rh2 Rh1 P2 C8 50.7(4) . . . . ?
Rh3 Rh1 P2 C8 137.4(4) . . . . ?
P1 Rh1 P2 C2 -3.3(4) . . . . ?
Rh2 Rh1 P2 C2 167.7(4) . . . . ?
Rh3 Rh1 P2 C2 -105.6(4) . . . . ?
P1 Rh1 P2 C9 116.5(4) . . . . ?
Rh2 Rh1 P2 C9 -72.5(4) . . . . ?
Rh3 Rh1 P2 C9 14.2(4) . . . . ?
P4 Rh2 P3 C13 -2.4(8) . . . . ?
Rh1 Rh2 P3 C13 141.3(8) . . . . ?
Rh3 Rh2 P3 C13 -170.8(8) . . . . ?
P4 Rh2 P3 C16 140.0(12) . . . . ?
Rh1 Rh2 P3 C16 -76.2(12) . . . . ?
Rh3 Rh2 P3 C16 -28.3(12) . . . . ?
P4 Rh2 P3 C13' 24.0(9) . . . . ?
Rh1 Rh2 P3 C13' 167.8(9) . . . . ?
Rh3 Rh2 P3 C13' -144.4(9) . . . . ?
P4 Rh2 P3 C16' 127.7(6) . . . . ?
Rh1 Rh2 P3 C16' -88.6(6) . . . . ?
Rh3 Rh2 P3 C16' -40.7(6) . . . . ?
P4 Rh2 P3 C15 -104.4(6) . . . . ?
Rh1 Rh2 P3 C15 39.3(6) . . . . ?
Rh3 Rh2 P3 C15 87.2(6) . . . . ?
P3 Rh2 P4 C14' -6.8(13) . . . . ?
Rh1 Rh2 P4 C14' -104.6(13) . . . . ?
Rh3 Rh2 P4 C14' 164.9(13) . . . . ?
P3 Rh2 P4 C20 -130.3(4) . . . . ?
Rh1 Rh2 P4 C20 131.9(4) . . . . ?
Rh3 Rh2 P4 C20 41.4(4) . . . . ?
P3 Rh2 P4 C14 -18.7(9) . . . . ?
Rh1 Rh2 P4 C14 -116.5(9) . . . . ?
Rh3 Rh2 P4 C14 153.0(9) . . . . ?
P3 Rh2 P4 C21 107.4(5) . . . . ?
Rh1 Rh2 P4 C21 9.6(5) . . . . ?
Rh3 Rh2 P4 C21 -81.0(5) . . . . ?
P6 Rh3 P5 C25 2.0(3) . . . . ?
Rh2 Rh3 P5 C25 145.3(3) . . . . ?
Rh1 Rh3 P5 C25 -167.0(3) . . . . ?
P6 Rh3 P5 C27 -113.4(5) . . . . ?
Rh2 Rh3 P5 C27 29.9(5) . . . . ?
Rh1 Rh3 P5 C27 77.6(5) . . . . ?
P6 Rh3 P5 C28 120.6(4) . . . . ?
Rh2 Rh3 P5 C28 -96.1(4) . . . . ?
Rh1 Rh3 P5 C28 -48.4(4) . . . . ?
P5 Rh3 P6 C26 -19.3(4) . . . . ?
Rh2 Rh3 P6 C26 -121.0(3) . . . . ?
Rh1 Rh3 P6 C26 153.5(3) . . . . ?
P5 Rh3 P6 C32 -134.8(4) . . . . ?
Rh2 Rh3 P6 C32 123.4(4) . . . . ?
Rh1 Rh3 P6 C32 37.9(4) . . . . ?
P5 Rh3 P6 C33 103.6(4) . . . . ?
Rh2 Rh3 P6 C33 1.8(4) . . . . ?
Rh1 Rh3 P6 C33 -83.7(4) . . . . ?
C4' P1 C1 C2 -179.7(9) . . . . ?
C3 P1 C1 C2 69.4(8) . . . . ?
C4 P1 C1 C2 176.3(8) . . . . ?
Rh1 P1 C1 C2 -50.8(7) . . . . ?
P1 C1 C2 P2 49.0(8) . . . . ?
C8 P2 C2 C1 95.9(7) . . . . ?
C9 P2 C2 C1 -154.8(7) . . . . ?
Rh1 P2 C2 C1 -26.4(8) . . . . ?
C4' P1 C4 C5 132(9) . . . . ?
C3 P1 C4 C5 -81.7(15) . . . . ?
C1 P1 C4 C5 167.2(14) . . . . ?
Rh1 P1 C4 C5 45.5(17) . . . . ?
C4' P1 C4 C7 7(8) . . . . ?
C3 P1 C4 C7 153.3(15) . . . . ?
C1 P1 C4 C7 42.2(16) . . . . ?
Rh1 P1 C4 C7 -79.4(16) . . . . ?
C4' P1 C4 C6 -103(9) . . . . ?
C3 P1 C4 C6 43.0(13) . . . . ?
C1 P1 C4 C6 -68.1(13) . . . . ?
Rh1 P1 C4 C6 170.3(10) . . . . ?
C3 P1 C4' C7' -176.4(16) . . . . ?
C1 P1 C4' C7' 72.4(18) . . . . ?
C4 P1 C4' C7' -142(10) . . . . ?
Rh1 P1 C4' C7' -44(2) . . . . ?
C3 P1 C4' C5' -53.2(18) . . . . ?
C1 P1 C4' C5' -164.3(17) . . . . ?
C4 P1 C4' C5' -19(8) . . . . ?
Rh1 P1 C4' C5' 79.5(19) . . . . ?
C3 P1 C4' C6' 65.4(16) . . . . ?
C1 P1 C4' C6' -45.8(16) . . . . ?
C4 P1 C4' C6' 100(9) . . . . ?
Rh1 P1 C4' C6' -161.9(13) . . . . ?
C8 P2 C9 C10 176.1(7) . . . . ?
C2 P2 C9 C10 67.1(7) . . . . ?
Rh1 P2 C9 C10 -56.6(7) . . . . ?
C8 P2 C9 C12 -65.3(8) . . . . ?
C2 P2 C9 C12 -174.4(7) . . . . ?
Rh1 P2 C9 C12 62.0(8) . . . . ?
C8 P2 C9 C11 58.3(10) . . . . ?
C2 P2 C9 C11 -50.7(10) . . . . ?
Rh1 P2 C9 C11 -174.4(7) . . . . ?
C16 P3 C13 C14 -114.3(19) . . . . ?
C13' P3 C13 C14 -55.8(17) . . . . ?
C16' P3 C13 C14 -107.6(17) . . . . ?
C15 P3 C13 C14 147.8(17) . . . . ?
Rh2 P3 C13 C14 27(2) . . . . ?
P3 C13 C14 P4 -43(3) . . . . ?
C14' P4 C14 C13 -76(2) . . . . ?
C20 P4 C14 C13 162.2(18) . . . . ?
C21 P4 C14 C13 -89.8(19) . . . . ?
Rh2 P4 C14 C13 40(2) . . . . ?
C13 P3 C13' C14' 63(2) . . . . ?
C16 P3 C13' C14' -167(2) . . . . ?
C16' P3 C13' C14' -164(2) . . . . ?
C15 P3 C13' C14' 89(2) . . . . ?
Rh2 P3 C13' C14' -42(2) . . . . ?
P3 C13' C14' P4 37(3) . . . . ?
C20 P4 C14' C13' 113(2) . . . . ?
C14 P4 C14' C13' 52(3) . . . . ?
C21 P4 C14' C13' -141(2) . . . . ?
Rh2 P4 C14' C13' -16(3) . . . . ?
C13 P3 C16 C17 84.8(17) . . . . ?
C13' P3 C16 C17 62.4(17) . . . . ?
C16' P3 C16 C17 50(5) . . . . ?
C15 P3 C16 C17 179.4(14) . . . . ?
Rh2 P3 C16 C17 -53.7(16) . . . . ?
C13 P3 C16 C19 -39(2) . . . . ?
C13' P3 C16 C19 -61.9(19) . . . . ?
C16' P3 C16 C19 -74(5) . . . . ?
C15 P3 C16 C19 55.1(17) . . . . ?
Rh2 P3 C16 C19 -178.0(12) . . . . ?
C13 P3 C16 C18 -157.5(15) . . . . ?
C13' P3 C16 C18 -179.9(16) . . . . ?
C16' P3 C16 C18 168(6) . . . . ?
C15 P3 C16 C18 -62.9(15) . . . . ?
Rh2 P3 C16 C18 64.0(15) . . . . ?
C13 P3 C16' C17' 69.2(13) . . . . ?
C16 P3 C16' C17' -143(6) . . . . ?
C13' P3 C16' C17' 49.2(14) . . . . ?
C15 P3 C16' C17' 165.1(12) . . . . ?
Rh2 P3 C16' C17' -60.5(12) . . . . ?
C13 P3 C16' C19' -40.3(17) . . . . ?
C16 P3 C16' C19' 108(5) . . . . ?
C13' P3 C16' C19' -60.3(17) . . . . ?
C15 P3 C16' C19' 55.6(16) . . . . ?
Rh2 P3 C16' C19' -170.0(14) . . . . ?
C13 P3 C16' C18' -179.7(10) . . . . ?
C16 P3 C16' C18' -32(5) . . . . ?
C13' P3 C16' C18' 160.4(12) . . . . ?
C15 P3 C16' C18' -83.8(11) . . . . ?
Rh2 P3 C16' C18' 50.7(11) . . . . ?
C14' P4 C21 C22 -55.5(11) . . . . ?
C20 P4 C21 C22 53.8(11) . . . . ?
C14 P4 C21 C22 -52.6(11) . . . . ?
Rh2 P4 C21 C22 -177.5(8) . . . . ?
C14' P4 C21 C23 -176.2(10) . . . . ?
C20 P4 C21 C23 -66.9(9) . . . . ?
C14 P4 C21 C23 -173.3(8) . . . . ?
Rh2 P4 C21 C23 61.8(9) . . . . ?
C14' P4 C21 C24 71.9(9) . . . . ?
C20 P4 C21 C24 -178.8(8) . . . . ?
C14 P4 C21 C24 74.8(8) . . . . ?
Rh2 P4 C21 C24 -50.1(8) . . . . ?
C27 P5 C25 C26 145.0(7) . . . . ?
C28 P5 C25 C26 -106.1(8) . . . . ?
Rh3 P5 C25 C26 19.4(8) . . . . ?
P5 C25 C26 P6 -35.4(9) . . . . ?
C32 P6 C26 C25 159.7(7) . . . . ?
C33 P6 C26 C25 -91.2(8) . . . . ?
Rh3 P6 C26 C25 36.1(7) . . . . ?
C25 P5 C28 C31 56.1(8) . . . . ?
C27 P5 C28 C31 163.9(7) . . . . ?
Rh3 P5 C28 C31 -63.1(7) . . . . ?
C25 P5 C28 C29 176.1(7) . . . . ?
C27 P5 C28 C29 -76.0(8) . . . . ?
Rh3 P5 C28 C29 57.0(8) . . . . ?
C25 P5 C28 C30 -63.9(9) . . . . ?
C27 P5 C28 C30 43.9(9) . . . . ?
Rh3 P5 C28 C30 176.9(7) . . . . ?
C26 P6 C33 C36 62.9(6) . . . . ?
C32 P6 C33 C36 171.0(5) . . . . ?
Rh3 P6 C33 C36 -61.2(6) . . . . ?
C26 P6 C33 C34 -57.7(9) . . . . ?
C32 P6 C33 C34 50.5(8) . . . . ?
Rh3 P6 C33 C34 178.2(7) . . . . ?
C26 P6 C33 C35 -177.6(7) . . . . ?
C32 P6 C33 C35 -69.5(8) . . . . ?
Rh3 P6 C33 C35 58.3(9) . . . . ?
P12 Rh11 Rh12 P14 16.9 . . . . ?
P11 Rh11 Rh12 P14 -179.6 . . . . ?
Rh13 Rh11 Rh12 P14 -115.3 . . . . ?
P12 Rh11 Rh12 P13 -76.5 . . . . ?
P11 Rh11 Rh12 P13 87.1 . . . . ?
Rh13 Rh11 Rh12 P13 151.4 . . . . ?
P12 Rh11 Rh12 Rh13 132.2 . . . . ?
P11 Rh11 Rh12 Rh13 -64.3 . . . . ?
P14 Rh12 Rh13 P16 26.8 . . . . ?
P13 Rh12 Rh13 P16 -168.2 . . . . ?
Rh11 Rh12 Rh13 P16 -110.4 . . . . ?
P14 Rh12 Rh13 P15 -70.4 . . . . ?
P13 Rh12 Rh13 P15 94.6 . . . . ?
Rh11 Rh12 Rh13 P15 152.4 . . . . ?
P14 Rh12 Rh13 Rh11 137.2 . . . . ?
P13 Rh12 Rh13 Rh11 -57.8 . . . . ?
P12 Rh11 Rh13 P16 21.1 . . . . ?
P11 Rh11 Rh13 P16 -74.1 . . . . ?
Rh12 Rh11 Rh13 P16 136.2 . . . . ?
P12 Rh11 Rh13 P15 -172.6 . . . . ?
P11 Rh11 Rh13 P15 92.1 . . . . ?
Rh12 Rh11 Rh13 P15 -57.5 . . . . ?
P12 Rh11 Rh13 Rh12 -115.1 . . . . ?
P11 Rh11 Rh13 Rh12 149.7 . . . . ?
P12 Rh11 P11 C53 -88.4 . . . . ?
Rh12 Rh11 P11 C53 104.6 . . . . ?
Rh13 Rh11 P11 C53 51.5 . . . . ?
P12 Rh11 P11 C54 146.9 . . . . ?
Rh12 Rh11 P11 C54 -20.1 . . . . ?
Rh13 Rh11 P11 C54 -73.2 . . . . ?
P12 Rh11 P11 C51 28.8 . . . . ?
Rh12 Rh11 P11 C51 -138.2 . . . . ?
Rh13 Rh11 P11 C51 168.7 . . . . ?
P11 Rh11 P12 C52 -2.5 . . . . ?
Rh12 Rh11 P12 C52 168.5 . . . . ?
Rh13 Rh11 P12 C52 -104.2 . . . . ?
P11 Rh11 P12 C59 116.8 . . . . ?
Rh12 Rh11 P12 C59 -72.2 . . . . ?
Rh13 Rh11 P12 C59 15.0 . . . . ?
P11 Rh11 P12 C58 -121.1 . . . . ?
Rh12 Rh11 P12 C58 49.9 . . . . ?
Rh13 Rh11 P12 C58 137.1 . . . . ?
P14 Rh12 P13 C63 10.3 . . . . ?
Rh11 Rh12 P13 C63 154.0 . . . . ?
Rh13 Rh12 P13 C63 -157.9 . . . . ?
P14 Rh12 P13 C65 -106.3 . . . . ?
Rh11 Rh12 P13 C65 37.4 . . . . ?
Rh13 Rh12 P13 C65 85.5 . . . . ?
P14 Rh12 P13 C66 129.2 . . . . ?
Rh11 Rh12 P13 C66 -87.1 . . . . ?
Rh13 Rh12 P13 C66 -39.0 . . . . ?
P13 Rh12 P14 C64 -12.3 . . . . ?
Rh11 Rh12 P14 C64 -110.1 . . . . ?
Rh13 Rh12 P14 C64 159.4 . . . . ?
P13 Rh12 P14 C71 105.9 . . . . ?
Rh11 Rh12 P14 C71 8.1 . . . . ?
Rh13 Rh12 P14 C71 -82.4 . . . . ?
P13 Rh12 P14 C70 -129.9 . . . . ?
Rh11 Rh12 P14 C70 132.3 . . . . ?
Rh13 Rh12 P14 C70 41.8 . . . . ?
P16 Rh13 P15 C77 -113.1 . . . . ?
Rh12 Rh13 P15 C77 30.4 . . . . ?
Rh11 Rh13 P15 C77 78.0 . . . . ?
P16 Rh13 P15 C75 1.3 . . . . ?
Rh12 Rh13 P15 C75 144.8 . . . . ?
Rh11 Rh13 P15 C75 -167.6 . . . . ?
P16 Rh13 P15 C78 119.3 . . . . ?
Rh12 Rh13 P15 C78 -97.2 . . . . ?
Rh11 Rh13 P15 C78 -49.6 . . . . ?
P15 Rh13 P16 C82 -132.9 . . . . ?
Rh12 Rh13 P16 C82 125.2 . . . . ?
Rh11 Rh13 P16 C82 39.7 . . . . ?
P15 Rh13 P16 C76 -20.1 . . . . ?
Rh12 Rh13 P16 C76 -122.0 . . . . ?
Rh11 Rh13 P16 C76 152.5 . . . . ?
P15 Rh13 P16 C83 102.0 . . . . ?
Rh12 Rh13 P16 C83 0.1 . . . . ?
Rh11 Rh13 P16 C83 -85.4 . . . . ?
C53 P11 C51 C52 66.5 . . . . ?
C54 P11 C51 C52 175.2 . . . . ?
Rh11 P11 C51 C52 -54.2 . . . . ?
P11 C51 C52 P12 52.4 . . . . ?
C59 P12 C52 C51 -157.3 . . . . ?
C58 P12 C52 C51 93.9 . . . . ?
Rh11 P12 C52 C51 -29.5 . . . . ?
C53 P11 C54 C57 167.1 . . . . ?
C51 P11 C54 C57 54.4 . . . . ?
Rh11 P11 C54 C57 -63.6 . . . . ?
C53 P11 C54 C55 -70.8 . . . . ?
C51 P11 C54 C55 176.5 . . . . ?
Rh11 P11 C54 C55 58.6 . . . . ?
C53 P11 C54 C56 53.8 . . . . ?
C51 P11 C54 C56 -58.9 . . . . ?
Rh11 P11 C54 C56 -176.8 . . . . ?
C52 P12 C59 C61 -52.7 . . . . ?
C58 P12 C59 C61 56.7 . . . . ?
Rh11 P12 C59 C61 -176.8 . . . . ?
C52 P12 C59 C60 66.9 . . . . ?
C58 P12 C59 C60 176.2 . . . . ?
Rh11 P12 C59 C60 -57.2 . . . . ?
C52 P12 C59 C62 -170.8 . . . . ?
C58 P12 C59 C62 -61.4 . . . . ?
Rh11 P12 C59 C62 65.1 . . . . ?
C65 P13 C63 C64 121.2 . . . . ?
C66 P13 C63 C64 -133.3 . . . . ?
Rh12 P13 C63 C64 -5.5 . . . . ?
P13 C63 C64 P14 -4.6 . . . . ?
C71 P14 C64 C63 -112.7 . . . . ?
C70 P14 C64 C63 138.1 . . . . ?
Rh12 P14 C64 C63 12.7 . . . . ?
C63 P13 C66 C67 64.8 . . . . ?
C65 P13 C66 C67 170.5 . . . . ?
Rh12 P13 C66 C67 -57.0 . . . . ?
C63 P13 C66 C69 -55.2 . . . . ?
C65 P13 C66 C69 50.5 . . . . ?
Rh12 P13 C66 C69 -177.0 . . . . ?
C63 P13 C66 C68 -175.1 . . . . ?
C65 P13 C66 C68 -69.4 . . . . ?
Rh12 P13 C66 C68 63.1 . . . . ?
C64 P14 C71 C74 70.7 . . . . ?
C70 P14 C71 C74 179.6 . . . . ?
Rh12 P14 C71 C74 -50.1 . . . . ?
C64 P14 C71 C72 -58.9 . . . . ?
C70 P14 C71 C72 50.0 . . . . ?
Rh12 P14 C71 C72 -179.8 . . . . ?
C64 P14 C71 C73 -174.1 . . . . ?
C70 P14 C71 C73 -65.2 . . . . ?
Rh12 P14 C71 C73 65.1 . . . . ?
C77 P15 C75 C76 146.7 . . . . ?
C78 P15 C75 C76 -103.1 . . . . ?
Rh13 P15 C75 C76 21.8 . . . . ?
P15 C75 C76 P16 -37.9 . . . . ?
C82 P16 C76 C75 160.7 . . . . ?
C83 P16 C76 C75 -87.0 . . . . ?
Rh13 P16 C76 C75 38.7 . . . . ?
C77 P15 C78 C81 164.6 . . . . ?
C75 P15 C78 C81 57.3 . . . . ?
Rh13 P15 C78 C81 -62.0 . . . . ?
C77 P15 C78 C79 -73.9 . . . . ?
C75 P15 C78 C79 178.8 . . . . ?
Rh13 P15 C78 C79 59.5 . . . . ?
C77 P15 C78 C80 42.2 . . . . ?
C75 P15 C78 C80 -65.1 . . . . ?
Rh13 P15 C78 C80 175.6 . . . . ?
C82 P16 C83 C86 171.0 . . . . ?
C76 P16 C83 C86 63.5 . . . . ?
Rh13 P16 C83 C86 -59.8 . . . . ?
C82 P16 C83 C84 47.5 . . . . ?
C76 P16 C83 C84 -59.9 . . . . ?
Rh13 P16 C83 C84 176.7 . . . . ?
C82 P16 C83 C85 -66.6 . . . . ?
C76 P16 C83 C85 -174.1 . . . . ?
Rh13 P16 C83 C85 62.5 . . . . ?
